data_2228581
loop_
_publ_author_name
'Yu, Lijuan'
'Yin, Yinghui'
'Zhou, Xiaole'
'Li, Renjie'
'Peng, Tianyou'

_publ_section_title
;
 1,3-Dimethyl-5,6,7,8-tetrahydro-4<i>H</i>-cyclohepta[<i>c</i>]thiophene-4,8-dione
;
_journal_coeditor_code VM2059
_journal_issue 12
_journal_name_full 'Acta Crystallographica Section E'
_journal_page_first o3231
_journal_paper_doi 10.1107/S1600536810047331
_journal_volume 66
_journal_year 2010
_chemical_formula_iupac 'C11 H12 O2 S'
_chemical_formula_moiety 'C11 H12 O2 S'
_chemical_formula_sum 'C11 H12 O2 S'
_chemical_formula_weight 208.27
_chemical_name_systematic
;
1,3-Dimethyl-5,6,7,8-tetrahydro-4<i>H</i>-cyclohepta[<i>c</i>]thiophene-
4,8-dione
;
_space_group_IT_number 61
_symmetry_cell_setting orthorhombic
_symmetry_space_group_name_Hall '-P 2ac 2ab'
_symmetry_space_group_name_H-M 'P b c a'
_atom_sites_solution_hydrogens geom
_atom_sites_solution_primary direct
_atom_sites_solution_secondary difmap
_audit_creation_method SHELXL-97
_cell_angle_alpha 90.00
_cell_angle_beta 90.00
_cell_angle_gamma 90.00
_cell_formula_units_Z 8
_cell_length_a 15.9875(6)
_cell_length_b 7.6354(3)
_cell_length_c 16.9963(6)
_cell_measurement_reflns_used 4563
_cell_measurement_temperature 298(2)
_cell_measurement_theta_max 22.18
_cell_measurement_theta_min 2.40
_cell_volume 2074.75(13)
_computing_cell_refinement 'SAINT (Bruker, 2001)'
_computing_data_collection 'APEX2 (Bruker, 2004)'
_computing_data_reduction 'SAINT (Bruker, 2001)'
_computing_molecular_graphics 'SHELXTL-Plus (Sheldrick, 2008)'
_computing_publication_material 'SHELXL97 (Sheldrick, 2008)'
_computing_structure_refinement 'SHELXL97 (Sheldrick, 2008)'
_computing_structure_solution 'SHELXS97 (Sheldrick, 2008)'
_diffrn_ambient_temperature 298(2)
_diffrn_measured_fraction_theta_full 1.000
_diffrn_measured_fraction_theta_max 1.000
_diffrn_measurement_device_type 'Bruker APEXII CCD area-detector'
_diffrn_measurement_method 'phi and omega scans'
_diffrn_radiation_monochromator graphite
_diffrn_radiation_source 'fine-focus sealed tube'
_diffrn_radiation_type MoK\a
_diffrn_radiation_wavelength 0.71073
_diffrn_reflns_av_R_equivalents 0.0337
_diffrn_reflns_av_sigmaI/netI 0.0204
_diffrn_reflns_limit_h_max 19
_diffrn_reflns_limit_h_min -16
_diffrn_reflns_limit_k_max 8
_diffrn_reflns_limit_k_min -9
_diffrn_reflns_limit_l_max 20
_diffrn_reflns_limit_l_min -20
_diffrn_reflns_number 15732
_diffrn_reflns_theta_full 25.00
_diffrn_reflns_theta_max 25.00
_diffrn_reflns_theta_min 2.40
_exptl_absorpt_coefficient_mu 0.282
_exptl_absorpt_correction_T_max 0.9510
_exptl_absorpt_correction_T_min 0.9202
_exptl_absorpt_correction_type multi-scan
_exptl_absorpt_process_details '(SADABS; Sheldrick, 2004)'
_exptl_crystal_colour yellow
_exptl_crystal_density_diffrn 1.333
_exptl_crystal_density_method 'not measured'
_exptl_crystal_description block
_exptl_crystal_F_000 880
_exptl_crystal_size_max 0.30
_exptl_crystal_size_mid 0.20
_exptl_crystal_size_min 0.18
_refine_diff_density_max 0.159
_refine_diff_density_min -0.289
_refine_ls_extinction_method none
_refine_ls_goodness_of_fit_ref 1.022
_refine_ls_hydrogen_treatment constr
_refine_ls_matrix_type full
_refine_ls_number_parameters 129
_refine_ls_number_reflns 1822
_refine_ls_number_restraints 0
_refine_ls_restrained_S_all 1.022
_refine_ls_R_factor_all 0.0519
_refine_ls_R_factor_gt 0.0392
_refine_ls_shift/su_max 0.000
_refine_ls_shift/su_mean 0.000
_refine_ls_structure_factor_coef Fsqd
_refine_ls_weighting_details 'calc w=1/[\s^2^(Fo^2^)+(0.0555P)^2^+0.5349P] where P=(Fo^2^+2Fc^2^)/3'
_refine_ls_weighting_scheme calc
_refine_ls_wR_factor_gt 0.0995
_refine_ls_wR_factor_ref 0.1087
_reflns_number_gt 1430
_reflns_number_total 1822
_reflns_threshold_expression I>2sigma(I)
_cod_data_source_file vm2059.cif
_cod_data_source_block I
_cod_database_code 2228581
_cod_database_fobs_code 2228581

loop_
_symmetry_equiv_pos_as_xyz
'x, y, z'
'-x+1/2, -y, z+1/2'
'-x, y+1/2, -z+1/2'
'x+1/2, -y+1/2, -z'
'-x, -y, -z'
'x-1/2, y, -z-1/2'
'x, -y-1/2, z-1/2'
'-x-1/2, y-1/2, z'

loop_
_atom_site_type_symbol
_atom_site_label
_atom_site_fract_x
_atom_site_fract_y
_atom_site_fract_z
_atom_site_U_iso_or_equiv
_atom_site_adp_type
_atom_site_calc_flag
_atom_site_refinement_flags
_atom_site_occupancy
_atom_site_disorder_assembly
_atom_site_disorder_group
S S1 0.20027(4) 0.11743(8) 0.72032(3) 0.0670(2) Uani d . 1 . .
C C2 0.35875(12) 0.1124(2) 0.70942(10) 0.0496(5) Uani d . 1 . .
C C3 0.32681(12) 0.1405(2) 0.63092(10) 0.0493(5) Uani d . 1 . .
C C1 0.29639(14) 0.0980(3) 0.76406(11) 0.0575(5) Uani d . 1 . .
C C9 0.37901(14) 0.1832(3) 0.56162(11) 0.0614(5) Uani d . 1 . .
O O2 0.35621(12) 0.1474(2) 0.49522(8) 0.0898(6) Uani d . 1 . .
C C4 0.24140(14) 0.1457(2) 0.62814(11) 0.0557(5) Uani d . 1 . .
O O1 0.47614(12) 0.0907(2) 0.79362(10) 0.0882(5) Uani d . 1 . .
C C5 0.44794(14) 0.0756(3) 0.72741(12) 0.0593(5) Uani d . 1 . .
C C6 0.50182(13) 0.0112(3) 0.66046(14) 0.0688(6) Uani d . 1 . .
H H6A 0.4706 -0.0746 0.6303 0.083 Uiso calc R 1 . .
H H6B 0.5508 -0.0467 0.6819 0.083 Uiso calc R 1 . .
C C11 0.18386(16) 0.1778(3) 0.55955(15) 0.0779(7) Uani d . 1 . .
H H11A 0.2030 0.2778 0.5305 0.117 Uiso calc R 1 . .
H H11B 0.1282 0.1991 0.5785 0.117 Uiso calc R 1 . .
H H11C 0.1836 0.0768 0.5259 0.117 Uiso calc R 1 . .
C C10 0.30152(17) 0.0610(4) 0.85104(12) 0.0842(7) Uani d . 1 . .
H H10A 0.3411 -0.0312 0.8602 0.126 Uiso calc R 1 . .
H H10B 0.2475 0.0258 0.8700 0.126 Uiso calc R 1 . .
H H10C 0.3192 0.1648 0.8782 0.126 Uiso calc R 1 . .
C C8 0.45990(15) 0.2776(3) 0.57771(14) 0.0766(7) Uani d . 1 . .
H H8A 0.4501 0.3667 0.6174 0.092 Uiso calc R 1 . .
H H8B 0.4778 0.3364 0.5300 0.092 Uiso calc R 1 . .
C C7 0.53003(16) 0.1575(3) 0.60577(16) 0.0838(7) Uani d . 1 . .
H H7A 0.5568 0.1056 0.5601 0.101 Uiso calc R 1 . .
H H7B 0.5716 0.2277 0.6328 0.101 Uiso calc R 1 . .

loop_
_atom_site_aniso_label
_atom_site_aniso_U_11
_atom_site_aniso_U_22
_atom_site_aniso_U_33
_atom_site_aniso_U_12
_atom_site_aniso_U_13
_atom_site_aniso_U_23
S1 0.0548(4) 0.0684(4) 0.0779(4) 0.0012(3) 0.0116(3) -0.0081(3)
C2 0.0545(12) 0.0435(10) 0.0509(10) 0.0014(8) -0.0025(8) -0.0017(8)
C3 0.0536(12) 0.0423(10) 0.0520(10) 0.0016(8) -0.0011(8) -0.0048(8)
C1 0.0666(14) 0.0511(12) 0.0549(11) 0.0028(9) 0.0053(9) -0.0034(8)
C9 0.0753(15) 0.0547(12) 0.0542(12) 0.0090(11) 0.0068(10) 0.0051(9)
O2 0.1081(14) 0.1103(15) 0.0510(9) 0.0094(11) 0.0021(8) 0.0020(8)
C4 0.0569(13) 0.0482(11) 0.0620(11) 0.0026(9) -0.0061(9) -0.0085(8)
O1 0.0824(12) 0.1029(13) 0.0792(11) 0.0074(10) -0.0269(9) 0.0002(9)
C5 0.0603(13) 0.0496(11) 0.0679(12) -0.0008(10) -0.0089(10) 0.0025(9)
C6 0.0524(13) 0.0577(13) 0.0962(16) 0.0081(10) -0.0042(11) -0.0077(11)
C11 0.0685(15) 0.0810(16) 0.0841(16) 0.0095(12) -0.0247(12) -0.0115(13)
C10 0.105(2) 0.0922(17) 0.0554(13) 0.0103(15) 0.0135(12) 0.0038(12)
C8 0.0785(16) 0.0637(14) 0.0875(16) -0.0077(13) 0.0204(13) 0.0109(12)
C7 0.0628(15) 0.0810(17) 0.1076(18) -0.0070(13) 0.0210(14) -0.0048(14)

loop_
_atom_type_symbol
_atom_type_description
_atom_type_scat_dispersion_real
_atom_type_scat_dispersion_imag
_atom_type_scat_source
C C 0.0033 0.0016 'International Tables Vol C Tables 4.2.6.8 and 6.1.1.4'
H H 0.0000 0.0000 'International Tables Vol C Tables 4.2.6.8 and 6.1.1.4'
O O 0.0106 0.0060 'International Tables Vol C Tables 4.2.6.8 and 6.1.1.4'
S S 0.1246 0.1234 'International Tables Vol C Tables 4.2.6.8 and 6.1.1.4'

loop_
_geom_angle_atom_site_label_1
_geom_angle_atom_site_label_2
_geom_angle_atom_site_label_3
_geom_angle_site_symmetry_1
_geom_angle_site_symmetry_3
_geom_angle
_geom_angle_publ_flag
C4 S1 C1 . . 93.64(10) ?
C1 C2 C3 . . 112.43(18) ?
C1 C2 C5 . . 123.04(18) ?
C3 C2 C5 . . 123.89(17) ?
C4 C3 C2 . . 112.91(17) ?
C4 C3 C9 . . 121.98(17) ?
C2 C3 C9 . . 124.64(18) ?
C2 C1 C10 . . 129.9(2) ?
C2 C1 S1 . . 110.63(15) ?
C10 C1 S1 . . 119.38(16) ?
O2 C9 C3 . . 121.3(2) ?
O2 C9 C8 . . 122.2(2) ?
C3 C9 C8 . . 116.45(18) ?
C3 C4 C11 . . 129.9(2) ?
C3 C4 S1 . . 110.39(14) ?
C11 C4 S1 . . 119.62(18) ?
O1 C5 C2 . . 121.9(2) ?
O1 C5 C6 . . 121.1(2) ?
C2 C5 C6 . . 117.02(17) ?
C5 C6 C7 . . 113.00(18) ?
C5 C6 H6A . . 109.0 ?
C7 C6 H6A . . 109.0 ?
C5 C6 H6B . . 109.0 ?
C7 C6 H6B . . 109.0 ?
H6A C6 H6B . . 107.8 ?
C4 C11 H11A . . 109.5 ?
C4 C11 H11B . . 109.5 ?
H11A C11 H11B . . 109.5 ?
C4 C11 H11C . . 109.5 ?
H11A C11 H11C . . 109.5 ?
H11B C11 H11C . . 109.5 ?
C1 C10 H10A . . 109.5 ?
C1 C10 H10B . . 109.5 ?
H10A C10 H10B . . 109.5 ?
C1 C10 H10C . . 109.5 ?
H10A C10 H10C . . 109.5 ?
H10B C10 H10C . . 109.5 ?
C9 C8 C7 . . 113.58(19) ?
C9 C8 H8A . . 108.8 ?
C7 C8 H8A . . 108.8 ?
C9 C8 H8B . . 108.8 ?
C7 C8 H8B . . 108.8 ?
H8A C8 H8B . . 107.7 ?
C6 C7 C8 . . 114.50(19) ?
C6 C7 H7A . . 108.6 ?
C8 C7 H7A . . 108.6 ?
C6 C7 H7B . . 108.6 ?
C8 C7 H7B . . 108.6 ?
H7A C7 H7B . . 107.6 ?

loop_
_geom_bond_atom_site_label_1
_geom_bond_atom_site_label_2
_geom_bond_site_symmetry_2
_geom_bond_distance
_geom_bond_publ_flag
S1 C4 . 1.713(2) ?
S1 C1 . 1.714(2) ?
C2 C1 . 1.367(3) ?
C2 C3 . 1.445(2) ?
C2 C5 . 1.485(3) ?
C3 C4 . 1.367(3) ?
C3 C9 . 1.480(3) ?
C1 C10 . 1.507(3) ?
C9 O2 . 1.217(2) ?
C9 C8 . 1.506(3) ?
C4 C11 . 1.505(3) ?
O1 C5 . 1.218(2) ?
C5 C6 . 1.509(3) ?
C6 C7 . 1.521(3) ?
C6 H6A . 0.9700 ?
C6 H6B . 0.9700 ?
C11 H11A . 0.9600 ?
C11 H11B . 0.9600 ?
C11 H11C . 0.9600 ?
C10 H10A . 0.9600 ?
C10 H10B . 0.9600 ?
C10 H10C . 0.9600 ?
C8 C7 . 1.525(4) ?
C8 H8A . 0.9700 ?
C8 H8B . 0.9700 ?
C7 H7A . 0.9700 ?
C7 H7B . 0.9700 ?

loop_
_geom_torsion_atom_site_label_1
_geom_torsion_atom_site_label_2
_geom_torsion_atom_site_label_3
_geom_torsion_atom_site_label_4
_geom_torsion_site_symmetry_1
_geom_torsion_site_symmetry_2
_geom_torsion_site_symmetry_3
_geom_torsion_site_symmetry_4
_geom_torsion
_geom_torsion_publ_flag
C1 C2 C3 C4 . . . . -0.3(2) ?
C5 C2 C3 C4 . . . . 170.75(18) ?
C1 C2 C3 C9 . . . . 171.89(18) ?
C5 C2 C3 C9 . . . . -17.0(3) ?
C3 C2 C1 C10 . . . . 177.1(2) ?
C5 C2 C1 C10 . . . . 5.9(3) ?
C3 C2 C1 S1 . . . . 0.3(2) ?
C5 C2 C1 S1 . . . . -170.90(15) ?
C4 S1 C1 C2 . . . . -0.14(16) ?
C4 S1 C1 C10 . . . . -177.35(18) ?
C4 C3 C9 O2 . . . . -34.1(3) ?
C2 C3 C9 O2 . . . . 154.3(2) ?
C4 C3 C9 C8 . . . . 144.01(19) ?
C2 C3 C9 C8 . . . . -27.6(3) ?
C2 C3 C4 C11 . . . . 177.76(19) ?
C9 C3 C4 C11 . . . . 5.3(3) ?
C2 C3 C4 S1 . . . . 0.23(19) ?
C9 C3 C4 S1 . . . . -172.24(14) ?
C1 S1 C4 C3 . . . . -0.06(15) ?
C1 S1 C4 C11 . . . . -177.88(17) ?
C1 C2 C5 O1 . . . . -26.3(3) ?
C3 C2 C5 O1 . . . . 163.48(19) ?
C1 C2 C5 C6 . . . . 151.22(19) ?
C3 C2 C5 C6 . . . . -19.0(3) ?
O1 C5 C6 C7 . . . . -103.5(2) ?
C2 C5 C6 C7 . . . . 78.9(2) ?
O2 C9 C8 C7 . . . . -102.1(3) ?
C3 C9 C8 C7 . . . . 79.8(2) ?
C5 C6 C7 C8 . . . . -49.7(3) ?
C9 C8 C7 C6 . . . . -37.6(3) ?

loop_
_cod_related_entry_id
_cod_related_entry_database
_cod_related_entry_code
1 ChemSpider 30656394
